data_7129267
loop_
_publ_author_name
'Jin, Guo-Xia'
'Wang, Teng'
'Yue, Tai-Xing'
'Wang, Xiaokang'
'Dai, Fangna'
'Wu, Xiang-Wen'
'Liu, Qi-Kui'
'Ma, Jian-ping'

_publ_section_title
;
 Cd-MOF: Specific adsorption selectivity for linear alkyne (propyne,
 2-butyne and phenylacetylene) molecules
;
_journal_name_full 'Chemical Communications'
_journal_paper_doi 10.1039/D1CC05316G
_journal_year 2021
_chemical_absolute_configuration ad
_chemical_formula_moiety '2(Cl O4), C48 H36 Cd N12, 0.75(C8 H6)'
_chemical_formula_sum 'C54 H40.5 Cd Cl2 N12 O8'
_chemical_formula_weight 1168.78
_space_group_crystal_system orthorhombic
_space_group_IT_number 19
_space_group_name_Hall 'P 2ac 2ab'
_space_group_name_H-M_alt 'P 21 21 21'
_atom_sites_solution_hydrogens geom
_atom_sites_solution_primary direct
_atom_sites_solution_secondary difmap
_audit_creation_date 2021-11-02
_audit_creation_method
;
  Olex2 1.2
  (compiled Apr 23 2013 17:54:37, GUI svn.r4466)
;
_audit_update_record
;
2021-11-05 deposited with the CCDC.	2021-11-16 downloaded from the CCDC.
;
_cell_angle_alpha 90.00
_cell_angle_beta 90.00
_cell_angle_gamma 90.00
_cell_formula_units_Z 4
_cell_length_a 15.7006(2)
_cell_length_b 16.1755(2)
_cell_length_c 21.6748(3)
_cell_measurement_reflns_used 17472
_cell_measurement_temperature 159(14)
_cell_measurement_theta_max 70.8590
_cell_measurement_theta_min 4.0470
_cell_volume 5504.64(12)
_computing_cell_refinement 'CrysAlisPro 1.171.38.41 (Rigaku OD, 2015)'
_computing_data_collection 'CrysAlisPro 1.171.38.41 (Rigaku OD, 2015)'
_computing_data_reduction 'CrysAlisPro 1.171.38.41 (Rigaku OD, 2015)'
_computing_molecular_graphics
;
O. V. Dolomanov, L. J. Bourhis, R. J. Gildea, J. A. K. Howard and H. Puschmann,
OLEX2: a complete structure solution, refinement and analysis program.
J. Appl. Cryst. (2009). 42, 339-341.
;
_computing_publication_material
;
O. V. Dolomanov, L. J. Bourhis, R. J. Gildea, J. A. K. Howard and H. Puschmann,
OLEX2: a complete structure solution, refinement and analysis program.
J. Appl. Cryst. (2009). 42, 339-341.
;
_computing_structure_refinement
;
XL, G.M. Sheldrick, Acta Cryst.
(2008). A64, 112-122
;
_computing_structure_solution
;
SHELXS, G.M. Sheldrick, Acta Cryst.
(2008). A64, 112-122
;
_diffrn_ambient_environment N~2~
_diffrn_ambient_temperature 159(14)
_diffrn_detector 'CCD plate'
_diffrn_detector_area_resol_mean 16.0793
_diffrn_detector_type Eos
_diffrn_measured_fraction_theta_full 0.9995
_diffrn_measured_fraction_theta_max 0.9881
_diffrn_measurement_details
;
List of Runs (angles in degrees, time in seconds):

  # Type    Start    End  Width  t~exp~   \w     \q     \k     \f   Frames
#--------------------------------------------------------------------------
  1  \w    -20.00  56.00   1.00    1.00    --    0.00  57.00  30.00   76
  2  \w     29.00 120.00   1.00    1.00    --   54.00  77.00   0.00   91
  3  \w     79.00 105.00   1.00    1.00    --   54.00  57.00  90.00   26
  4  \w     47.00  95.00   1.00    1.00    --  108.00 -36.00 -26.00   48
  5  \w     53.00 118.00   1.00    1.00    --  108.00 -63.00 -60.00   65
  6  \w     72.00 117.00   1.00    1.00    --  108.00 -63.00-180.00   45
  7  \w     63.00 108.00   1.00    1.00    --  108.00-111.00-120.00   45
  8  \w     56.00 113.00   1.00    1.00    --  108.00-111.00 -30.00   57
  9  \w     91.00 116.00   1.00    1.00    --  108.00-111.00  90.00   25
 10  \w     67.00 126.00   1.00    1.00    --  108.00 -50.00 120.00   59
 11  \w     36.00 107.00   1.00    1.00    --   54.00-125.00 -30.00   71
 12  \w     42.00 133.00   1.00    1.00    --  108.00 -37.00-120.00   91
 13  \w     88.00 170.00   1.00    1.00    --  108.00  50.00 -90.00   82
 14  \w    124.00 176.00   1.00    1.00    --  108.00 111.00-120.00   52
 15  \w     67.00 151.00   1.00    1.00    --  108.00 178.00-180.00   84
 16  \w     36.00 175.00   1.00    1.00    --  108.00   0.00  60.00  139
 17  \w     56.00 101.00   1.00    1.00    --  108.00-111.00-180.00   45
 18  \w     11.00 121.00   1.00    1.00    --   54.00  19.00 -30.00  110
 19  \w     39.00 123.00   1.00    1.00    --  108.00 -37.00  90.00   84
 20  \w     23.00  76.00   1.00    1.00    --   54.00-125.00 150.00   53
 21  \w      7.00  62.00   1.00    1.00    --   54.00 -57.00  30.00   55
 22  \w    -14.00  71.00   1.00    1.00    --   54.00 -57.00 150.00   85
 23  \w    -71.00  14.00   1.00    1.00    --    0.00 -37.00-120.00   85
 24  \w     -7.00  25.00   1.00    1.00    --    0.00 -77.00-180.00   32
 25  \w    -38.00 -12.00   1.00    1.00    --    0.00 -77.00-180.00   26
;
_diffrn_measurement_device 'four-circle diffractometer'
_diffrn_measurement_device_type 'SuperNova, Dual, Cu at zero, Eos'
_diffrn_measurement_method '\w scans'
_diffrn_orient_matrix_type 'CrysAlisPro convention (1999,Acta A55,543-557)'
_diffrn_orient_matrix_UB_11 -0.0810425000
_diffrn_orient_matrix_UB_12 -0.0461657000
_diffrn_orient_matrix_UB_13 -0.0204351000
_diffrn_orient_matrix_UB_21 0.0551510000
_diffrn_orient_matrix_UB_22 -0.0710501000
_diffrn_orient_matrix_UB_23 -0.0254014000
_diffrn_orient_matrix_UB_31 -0.0040428000
_diffrn_orient_matrix_UB_32 -0.0435623000
_diffrn_orient_matrix_UB_33 0.0631390000
_diffrn_radiation_monochromator mirror
_diffrn_radiation_probe x-ray
_diffrn_radiation_type 'Cu K\a'
_diffrn_radiation_wavelength 1.54184
_diffrn_reflns_av_R_equivalents 0.0363
_diffrn_reflns_av_unetI/netI 0.0316
_diffrn_reflns_limit_h_max 19
_diffrn_reflns_limit_h_min -18
_diffrn_reflns_limit_k_max 18
_diffrn_reflns_limit_k_min -19
_diffrn_reflns_limit_l_max 26
_diffrn_reflns_limit_l_min -24
_diffrn_reflns_number 39470
_diffrn_reflns_theta_full 71.00
_diffrn_reflns_theta_max 71.01
_diffrn_reflns_theta_min 3.41
_diffrn_source 'micro-focus sealed X-ray tube'
_diffrn_source_type 'SuperNova (Cu) X-ray Source'
_exptl_absorpt_coefficient_mu 4.605
_exptl_absorpt_correction_T_max 1.00000
_exptl_absorpt_correction_T_min 0.34530
_exptl_absorpt_correction_type multi-scan
_exptl_absorpt_process_details
;
CrysAlisPro 1.171.38.41 (Rigaku Oxford Diffraction, 2015)
Empirical absorption correction using spherical harmonics,
 implemented in SCALE3 ABSPACK scaling algorithm.
;
_exptl_crystal_colour 'clear light orange'
_exptl_crystal_density_diffrn 1.410
_exptl_crystal_density_method 'not measured'
_exptl_crystal_description block
_exptl_crystal_F_000 2378
_exptl_crystal_size_max 0.21
_exptl_crystal_size_mid 0.13
_exptl_crystal_size_min 0.07
_refine_diff_density_max 1.021
_refine_diff_density_min -1.085
_refine_diff_density_rms 0.128
_refine_ls_abs_structure_details 'Flack H D (1983), Acta Cryst. A39, 876-881'
_refine_ls_abs_structure_Flack -0.018(7)
_refine_ls_extinction_method none
_refine_ls_goodness_of_fit_ref 1.067
_refine_ls_hydrogen_treatment mixed
_refine_ls_matrix_type full
_refine_ls_number_parameters 693
_refine_ls_number_reflns 10522
_refine_ls_number_restraints 56
_refine_ls_restrained_S_all 1.111
_refine_ls_R_factor_all 0.0556
_refine_ls_R_factor_gt 0.0520
_refine_ls_shift/su_max 0.002
_refine_ls_shift/su_mean 0.000
_refine_ls_structure_factor_coef Fsqd
_refine_ls_weighting_details 'calc w=1/[\s^2^(Fo^2^)+(0.1081P)^2^+6.9170P] where P=(Fo^2^+2Fc^2^)/3'
_refine_ls_weighting_scheme calc
_refine_ls_wR_factor_gt 0.1517
_refine_ls_wR_factor_ref 0.1573
_reflns_number_gt 9959
_reflns_number_total 10522
_reflns_threshold_expression >2sigma(I)
_cod_data_source_file d1cc05316g2.cif
_cod_data_source_block exp_3286
_cod_original_cell_volume 5504.65(13)
_cod_original_formula_sum 'C54 H40.50 Cd Cl2 N12 O8'
_cod_database_code 7129267
_chemical_oxdiff_formula 'C1 H1 O1 N1 Cd1'
_reflns_odcompleteness_completeness 99.95
_reflns_odcompleteness_iscentric 1
_reflns_odcompleteness_theta 66.97
_olex2_refinement_description
;
1. Fixed Uiso
 At 1.2 times of:
  All C(H) groups
 At 1.5 times of:
  All N(H,H) groups
2. Restrained distances
 H73-C73
 0.82 with sigma of 0.01
 H73-C72
 2.02 with sigma of 0.01
 C56-C52
 1.53 with sigma of 0.01
 O1-Cl2 = O2-Cl2 = O3-Cl2 = O4-Cl2
 1.43 with sigma of 0.01
 H55-C55 = H65-C65
 0.93 with sigma of 0.01
 H73-C66 \\sim H73-C68
 with sigma of 0.01
 C72-C66 \\sim C72-C68
 with sigma of 0.01
 O1-O2 \\sim O1-O3 \\sim O1-O4 \\sim O2-O3 \\sim O2-O4 \\sim O3-O4
 with sigma of 0.01
3. Restrained planarity
 C61, C62, C63, C64, C65, H65
 with sigma of 0.01
 C51, C52, C53, C55, C56, H55
 with sigma of 0.01
4. Uiso/Uaniso restraints and constraints
Uanis(O1) \\sim Ueq, Uanis(O2) \\sim Ueq, Uanis(O3) \\sim Ueq, Uanis(O4) \\sim Ueq: with sigma of 0.005 and sigma for terminal atoms of 0.01
5. Others
 Fixed Sof: O8(0.5) O9(0.5) C49(0.25) H49A(0.25) C50(0.25) H50A(0.25)
 C51(0.25) H51A(0.25) C52(0.25) C53(0.25) H53A(0.25) C54(0.25) H54A(0.25)
 C55(0.25) H55(0.25) C56(0.25) C58(0.25) H58A(0.25) C59(0.25) H59(0.25)
 C60(0.25) H60A(0.25) C61(0.25) H61A(0.25) C62(0.25) C63(0.25) H63A(0.25)
 C65(0.25) H65(0.25) C64(0.25) C66(0.25) H66A(0.25) C67(0.25) C68(0.25)
 H68A(0.25) C69(0.25) H69A(0.25) C70(0.25) H70A(0.25) C71(0.25) H71A(0.25)
 C72(0.25) C73(0.25) H73(0.25) Cl1(0.5) Cl1'(0.5)
6.a Riding coordinates:
 N5(H5B,H5C), N11(H11A,H11C), C49(H49A,C50), C49(H50A,C51), C49(H51A,C52,C53),
 C49(H53A,C54), C49(H54A), C55(H55), C58(H58A,C59), C58(H59,C60), C58(H60A,C61),
  C58(H61A,C62,C63), C58(H63A), C65(H65), C66(H66A,C67,C68), C66(H68A,C69),
 C66(H69A,C70), C66(H70A,C71), C66(H71A), C73(H73)
6.b Aromatic/amide H refined with riding coordinates:
 C1(H1), C2(H2), C4(H4), C5(H5), C7(H7), C8(H8), C9(H9), C11(H11), C15(H15),
 C16(H16), C17(H17), C19(H19), C21(H21), C22(H22), C23(H23), C24(H24), C25(H25),
  C26(H26), C28(H28), C29(H29), C31(H31), C32(H32), C33(H33), C35(H35),
 C39(H39), C40(H40), C41(H41), C43(H43), C45(H45), C46(H46), C47(H47), C48(H48)
6.c Fitted hexagon refined as free rotating group:
 C49(C55,C56), C58(C65,C64,Cl1'), C66(C72,C73,Cl2,O1,O2)
;
_oxdiff_exptl_absorpt_empirical_details
;
Empirical correction (ABSPACK) includes:
- Absorption correction using spherical harmonics
- Frame scaling
;
_oxdiff_exptl_absorpt_empirical_full_max 2.681
_oxdiff_exptl_absorpt_empirical_full_min 0.671

loop_
_space_group_symop_id
_space_group_symop_operation_xyz
1 'x, y, z'
2 '-x+1/2, -y, z+1/2'
3 'x+1/2, -y+1/2, -z'
4 '-x, y+1/2, -z+1/2'

loop_
_atom_site_label
_atom_site_type_symbol
_atom_site_fract_x
_atom_site_fract_y
_atom_site_fract_z
_atom_site_U_iso_or_equiv
_atom_site_adp_type
_atom_site_occupancy
_atom_site_symmetry_multiplicity
_atom_site_calc_flag
_atom_site_refinement_flags
_atom_site_disorder_assembly
_atom_site_disorder_group
O3 O 0.6852(8) 0.5419(8) 0.6202(7) 0.272(10) Uani 1 1 d DU . .
O4 O 0.6269(8) 0.6642(6) 0.5897(5) 0.184(5) Uani 1 1 d DU . .
C1 C 1.1125(4) 0.0909(4) 0.2590(3) 0.0396(13) Uani 1 1 d . . .
H1 H 1.1406 0.0420 0.2690 0.048 Uiso 1 1 calc R . .
C2 C 1.0527(4) 0.1210(4) 0.3004(3) 0.0393(12) Uani 1 1 d . . .
H2 H 1.0416 0.0926 0.3368 0.047 Uiso 1 1 calc R . .
C3 C 1.0097(4) 0.1933(4) 0.2871(3) 0.0355(12) Uani 1 1 d . . .
C4 C 1.0361(4) 0.2356(4) 0.2342(3) 0.0379(12) Uani 1 1 d . . .
H4 H 1.0132 0.2872 0.2251 0.045 Uiso 1 1 calc R . .
C5 C 1.0961(4) 0.2012(3) 0.1955(3) 0.0361(12) Uani 1 1 d . . .
H5 H 1.1125 0.2304 0.1605 0.043 Uiso 1 1 calc R . .
C6 C 0.9378(4) 0.2243(3) 0.3251(3) 0.0327(11) Uani 1 1 d . . .
C7 C 0.9224(4) 0.1945(4) 0.3842(3) 0.0387(12) Uani 1 1 d . . .
H7 H 0.9581 0.1543 0.4007 0.046 Uiso 1 1 calc R . .
C8 C 0.8544(5) 0.2242(4) 0.4190(3) 0.0539(18) Uani 1 1 d . . .
H8 H 0.8442 0.2031 0.4582 0.065 Uiso 1 1 calc R . .
C9 C 0.8007(5) 0.2863(4) 0.3946(3) 0.0503(16) Uani 1 1 d . . .
H9 H 0.7561 0.3076 0.4179 0.060 Uiso 1 1 calc R . .
C10 C 0.8161(3) 0.3154(3) 0.3346(2) 0.0309(10) Uani 1 1 d . . .
C11 C 0.8829(4) 0.2847(3) 0.3012(3) 0.0319(11) Uani 1 1 d . . .
H11 H 0.8922 0.3045 0.2615 0.038 Uiso 1 1 calc R . .
C12 C 0.7596(3) 0.3766(3) 0.3063(2) 0.0281(10) Uani 1 1 d . . .
C13 C 0.6616(3) 0.4259(3) 0.2445(3) 0.0287(10) Uani 1 1 d . . .
C14 C 0.5913(3) 0.4341(3) 0.2003(2) 0.0316(10) Uani 1 1 d . . .
C15 C 0.5850(4) 0.5075(4) 0.1669(3) 0.0420(13) Uani 1 1 d . . .
H15 H 0.6255 0.5490 0.1715 0.050 Uiso 1 1 calc R . .
C16 C 0.5168(5) 0.5174(4) 0.1266(4) 0.0575(19) Uani 1 1 d . . .
H16 H 0.5118 0.5663 0.1043 0.069 Uiso 1 1 calc R . .
C17 C 0.4569(4) 0.4569(4) 0.1192(4) 0.0469(14) Uani 1 1 d . . .
H17 H 0.4130 0.4643 0.0910 0.056 Uiso 1 1 calc R . .
C18 C 0.4610(4) 0.3837(3) 0.1537(3) 0.0356(12) Uani 1 1 d . . .
C19 C 0.5292(3) 0.3742(3) 0.1939(3) 0.0318(11) Uani 1 1 d . . .
H19 H 0.5333 0.3260 0.2171 0.038 Uiso 1 1 calc R . .
C20 C 0.3960(3) 0.3171(3) 0.1458(3) 0.0330(11) Uani 1 1 d . . .
C21 C 0.3831(4) 0.2571(4) 0.1908(3) 0.0406(13) Uani 1 1 d . . .
H21 H 0.4125 0.2597 0.2280 0.049 Uiso 1 1 calc R . .
C22 C 0.3267(4) 0.1940(4) 0.1797(3) 0.0423(14) Uani 1 1 d . . .
H22 H 0.3199 0.1540 0.2102 0.051 Uiso 1 1 calc R . .
C23 C 0.2918(4) 0.2444(3) 0.0855(3) 0.0365(12) Uani 1 1 d . . .
H23 H 0.2608 0.2411 0.0491 0.044 Uiso 1 1 calc R . .
C24 C 0.3479(4) 0.3105(4) 0.0933(3) 0.0375(12) Uani 1 1 d . . .
H24 H 0.3526 0.3505 0.0626 0.045 Uiso 1 1 calc R . .
C25 C 0.3325(4) 0.8554(4) 0.4808(3) 0.0373(12) Uani 1 1 d . . .
H25 H 0.2821 0.8822 0.4704 0.045 Uiso 1 1 calc R . .
C26 C 0.3627(4) 0.7936(4) 0.4416(3) 0.0366(12) Uani 1 1 d . . .
H26 H 0.3326 0.7808 0.4059 0.044 Uiso 1 1 calc R . .
C27 C 0.4359(3) 0.7515(3) 0.4550(3) 0.0334(11) Uani 1 1 d . . .
C28 C 0.4813(4) 0.7797(4) 0.5068(3) 0.0384(13) Uani 1 1 d . . .
H28 H 0.5344 0.7572 0.5161 0.046 Uiso 1 1 calc R . .
C29 C 0.4471(4) 0.8410(4) 0.5441(3) 0.0375(12) Uani 1 1 d . . .
H29 H 0.4773 0.8573 0.5790 0.045 Uiso 1 1 calc R . .
C30 C 0.4668(3) 0.6794(4) 0.4191(3) 0.0335(11) Uani 1 1 d . . .
C31 C 0.4373(4) 0.6625(4) 0.3602(3) 0.0394(13) Uani 1 1 d . . .
H31 H 0.3978 0.6978 0.3421 0.047 Uiso 1 1 calc R . .
C32 C 0.4654(4) 0.5949(5) 0.3282(3) 0.0486(15) Uani 1 1 d . . .
H32 H 0.4455 0.5853 0.2884 0.058 Uiso 1 1 calc R . .
C33 C 0.5238(4) 0.5401(4) 0.3548(3) 0.0370(12) Uani 1 1 d . . .
H33 H 0.5417 0.4934 0.3334 0.044 Uiso 1 1 calc R . .
C34 C 0.5546(3) 0.5562(4) 0.4135(2) 0.0315(10) Uani 1 1 d . . .
C35 C 0.5262(3) 0.6257(3) 0.4457(3) 0.0315(11) Uani 1 1 d . . .
H35 H 0.5470 0.6363 0.4851 0.038 Uiso 1 1 calc R . .
C36 C 0.6172(3) 0.5018(3) 0.4442(3) 0.0295(10) Uani 1 1 d . . .
C37 C 0.6677(3) 0.4062(3) 0.5047(3) 0.0301(11) Uani 1 1 d . . .
C38 C 0.6775(3) 0.3362(3) 0.5475(3) 0.0329(11) Uani 1 1 d . . .
C39 C 0.7489(4) 0.3342(4) 0.5848(3) 0.0492(16) Uani 1 1 d . . .
H39 H 0.7889 0.3765 0.5824 0.059 Uiso 1 1 calc R . .
C40 C 0.7612(5) 0.2697(4) 0.6257(4) 0.0578(19) Uani 1 1 d . . .
H40 H 0.8087 0.2692 0.6514 0.069 Uiso 1 1 calc R . .
C41 C 0.7031(4) 0.2065(4) 0.6283(4) 0.0534(17) Uani 1 1 d . . .
H41 H 0.7121 0.1630 0.6556 0.064 Uiso 1 1 calc R . .
C42 C 0.6302(4) 0.2059(3) 0.5907(3) 0.0375(12) Uani 1 1 d . . .
C43 C 0.6173(4) 0.2717(4) 0.5500(3) 0.0372(12) Uani 1 1 d . . .
H43 H 0.5693 0.2728 0.5248 0.045 Uiso 1 1 calc R . .
C44 C 0.5659(4) 0.1393(4) 0.5963(3) 0.0388(13) Uani 1 1 d . . .
C45 C 0.5564(4) 0.0930(4) 0.6497(3) 0.0427(13) Uani 1 1 d . . .
H45 H 0.5944 0.0999 0.6822 0.051 Uiso 1 1 calc R . .
C46 C 0.4898(4) 0.0361(4) 0.6548(3) 0.0435(14) Uani 1 1 d . . .
H46 H 0.4837 0.0072 0.6917 0.052 Uiso 1 1 calc R . .
C47 C 0.4446(4) 0.0645(4) 0.5569(3) 0.0501(15) Uani 1 1 d . . .
H47 H 0.4070 0.0549 0.5245 0.060 Uiso 1 1 calc R . .
C48 C 0.5077(4) 0.1223(4) 0.5491(3) 0.0493(16) Uani 1 1 d . . .
H48 H 0.5119 0.1505 0.5118 0.059 Uiso 1 1 calc R . .
Cd1 Cd 0.80588(2) 0.560548(19) 0.380372(17) 0.02748(11) Uani 1 1 d . . .
N1 N 1.1320(3) 0.1272(3) 0.2064(2) 0.0345(10) Uani 1 1 d . . .
N2 N 0.7578(3) 0.4572(3) 0.3132(2) 0.0299(9) Uani 1 1 d . . .
N3 N 0.6959(3) 0.4897(3) 0.2739(2) 0.0322(9) Uani 1 1 d . . .
N4 N 0.6998(3) 0.3550(2) 0.2634(2) 0.0323(9) Uani 1 1 d . . .
N5 N 0.6836(4) 0.2754(3) 0.2409(3) 0.0505(14) Uani 1 1 d . . .
H5B H 0.6533 0.2474 0.2687 0.076 Uiso 1 1 d R . .
H5C H 0.7327 0.2495 0.2342 0.076 Uiso 1 1 d R . .
N6 N 0.2808(3) 0.1859(3) 0.1279(2) 0.0369(10) Uani 1 1 d . . .
N7 N 0.3722(3) 0.8780(3) 0.5322(2) 0.0360(11) Uani 1 1 d . . .
N8 N 0.7005(3) 0.5077(3) 0.4434(2) 0.0316(9) Uani 1 1 d . . .
N9 N 0.7333(3) 0.4459(3) 0.4818(2) 0.0324(9) Uani 1 1 d . . .
N10 N 0.5943(3) 0.4391(3) 0.4820(2) 0.0320(9) Uani 1 1 d . . .
N11 N 0.5107(3) 0.4153(4) 0.4991(3) 0.0526(15) Uani 1 1 d . . .
H11A H 0.4800 0.4603 0.5070 0.079 Uiso 1 1 d R . .
H11C H 0.4868 0.3872 0.4684 0.079 Uiso 1 1 d R . .
N12 N 0.4349(3) 0.0212(3) 0.6097(2) 0.0375(11) Uani 1 1 d . . .
O5 O 0.5810(7) 0.3271(6) 0.3693(5) 0.125(3) Uiso 1 1 d . . .
O6 O 0.4827(6) 0.2350(6) 0.4204(4) 0.105(3) Uiso 1 1 d . . .
O7 O 0.5009(7) 0.2249(7) 0.3164(5) 0.121(3) Uiso 1 1 d . . .
O8 O 0.4614(13) 0.3416(12) 0.3572(8) 0.114(5) Uiso 0.50 1 d P . .
O9 O 0.607(2) 0.2177(19) 0.3887(14) 0.190(11) Uiso 0.50 1 d P . .
C49 C 0.2007(12) 0.5842(12) 0.2923(7) 0.058(7) Uiso 0.25 1 d PG A 1
H49A H 0.1827 0.5944 0.2506 0.070 Uiso 0.25 1 d PR A 1
C50 C 0.1708(13) 0.6336(12) 0.3400(10) 0.055(7) Uiso 0.25 1 d PG A 1
H50A H 0.1318 0.6778 0.3314 0.066 Uiso 0.25 1 d PR A 1
C51 C 0.1973(13) 0.6190(11) 0.4002(8) 0.069(8) Uiso 0.25 1 d PGD A 1
H51A H 0.1766 0.6531 0.4332 0.083 Uiso 0.25 1 d PR A 1
C52 C 0.2537(10) 0.5549(11) 0.4127(7) 0.064(7) Uiso 0.25 1 d PGD A 1
C53 C 0.2837(11) 0.5055(11) 0.3649(9) 0.059(7) Uiso 0.25 1 d PGD A 1
H53A H 0.3227 0.4613 0.3735 0.071 Uiso 0.25 1 d PR A 1
C54 C 0.2572(13) 0.5201(12) 0.3047(7) 0.065(9) Uiso 0.25 1 d PG A 1
H54A H 0.2779 0.4860 0.2717 0.078 Uiso 0.25 1 d PR A 1
C55 C 0.307(2) 0.524(2) 0.5256(17) 0.073(9) Uiso 0.25 1 d PD A 1
H55 H 0.3162 0.5247 0.5715 0.088 Uiso 0.25 1 d PRD A 1
C56 C 0.286(3) 0.534(3) 0.4776(14) 0.109(18) Uiso 0.25 1 d PD A 1
C58 C 0.2843(7) 0.4287(7) 0.2571(6) 0.027(4) Uiso 0.25 1 d PG B 2
H58A H 0.3334 0.3951 0.2655 0.033 Uiso 0.25 1 d PR B 2
C59 C 0.2281(8) 0.4060(6) 0.2105(5) 0.034(4) Uiso 0.25 1 d PG B 2
H59 H 0.2385 0.3587 0.1872 0.041 Uiso 0.25 1 d PR B 2
C60 C 0.1564(7) 0.4538(8) 0.1988(5) 0.033(4) Uiso 0.25 1 d PG . 2
H60A H 0.1176 0.4381 0.1666 0.039 Uiso 0.25 1 d PR B 2
C61 C 0.1409(7) 0.5244(7) 0.2336(5) 0.030(4) Uiso 0.25 1 d PGD . 2
H61A H 0.0914 0.5575 0.2254 0.036 Uiso 0.25 1 d PR B 2
C62 C 0.1971(7) 0.5471(5) 0.2801(4) 0.025(3) Uiso 0.25 1 d PGD B 2
C63 C 0.2688(7) 0.4993(7) 0.2919(5) 0.025(4) Uiso 0.25 1 d PGD B 2
H63A H 0.3076 0.5150 0.3241 0.030 Uiso 0.25 1 d PR B 2
C65 C 0.1663(15) 0.6818(15) 0.3461(10) 0.041(5) Uiso 0.25 1 d PD B 2
H65 H 0.1649 0.7268 0.3729 0.049 Uiso 0.25 1 d PRD B 2
C64 C 0.1809(12) 0.6179(13) 0.3146(8) 0.026(4) Uiso 0.25 1 d PD B 2
C66 C 0.3283(10) 0.5711(9) 0.5254(6) 0.035(4) Uiso 0.25 1 d PGD C 2
H66A H 0.3697 0.6147 0.5277 0.042 Uiso 0.25 1 d PR C 2
C67 C 0.3143(11) 0.5223(10) 0.5772(6) 0.066(8) Uiso 0.25 1 d PG C 2
C68 C 0.2543(11) 0.4591(9) 0.5752(6) 0.037(5) Uiso 0.25 1 d PGD C 2
H68A H 0.2446 0.4253 0.6109 0.044 Uiso 0.25 1 d PR C 2
C69 C 0.2084(11) 0.4448(11) 0.5214(8) 0.052(6) Uiso 0.25 1 d PG C 2
H69A H 0.1670 0.4012 0.5200 0.063 Uiso 0.25 1 d PR C 2
C70 C 0.2224(14) 0.4937(14) 0.4696(7) 0.084(11) Uiso 0.25 1 d PG C 2
H70A H 0.1907 0.4838 0.4325 0.101 Uiso 0.25 1 d PR C 2
C71 C 0.2824(14) 0.5569(13) 0.4716(6) 0.074(11) Uiso 0.25 1 d PG C 2
H71A H 0.2921 0.5906 0.4359 0.088 Uiso 0.25 1 d PR C 2
C72 C 0.3518(17) 0.5426(14) 0.6310(12) 0.052(6) Uiso 0.25 1 d PD . 2
C73 C 0.389(3) 0.555(3) 0.6760(15) 0.108(15) Uiso 0.25 1 d PD . 2
H73 H 0.4224 0.5593 0.7078 0.130 Uiso 0.25 1 d PRD . 2
Cl2 Cl 0.6097(2) 0.59874(18) 0.62318(13) 0.1054(10) Uani 1 1 d D . .
O1 O 0.5856(6) 0.6001(5) 0.6821(3) 0.123(3) Uani 1 1 d DU . .
O2 O 0.5477(9) 0.5457(8) 0.5901(5) 0.230(7) Uani 1 1 d DU . .
Cl1 Cl 0.5302(9) 0.2627(9) 0.3742(5) 0.093(4) Uani 0.50 1 d P . .
Cl1' Cl 0.5133(8) 0.2732(6) 0.3637(5) 0.066(2) Uani 0.50 1 d P . .

loop_
_atom_site_aniso_label
_atom_site_aniso_U_11
_atom_site_aniso_U_22
_atom_site_aniso_U_33
_atom_site_aniso_U_23
_atom_site_aniso_U_13
_atom_site_aniso_U_12
O3 0.271(11) 0.270(10) 0.275(10) 0.009(5) 0.012(5) 0.009(5)
O4 0.188(7) 0.172(7) 0.193(7) 0.020(5) -0.026(5) -0.011(5)
C1 0.033(3) 0.033(3) 0.052(3) 0.002(2) 0.001(2) 0.011(2)
C2 0.038(3) 0.038(3) 0.042(3) 0.000(2) 0.001(2) 0.009(2)
C3 0.029(3) 0.035(3) 0.042(3) -0.001(2) -0.006(2) 0.006(2)
C4 0.034(3) 0.033(3) 0.047(3) 0.001(2) 0.001(2) 0.009(2)
C5 0.032(3) 0.028(3) 0.048(3) 0.002(2) 0.005(2) 0.005(2)
C6 0.032(3) 0.028(2) 0.038(3) -0.004(2) -0.004(2) 0.003(2)
C7 0.041(3) 0.034(3) 0.040(3) -0.002(2) -0.002(3) 0.009(2)
C8 0.072(5) 0.049(4) 0.040(3) 0.013(3) 0.011(3) 0.023(4)
C9 0.054(4) 0.058(4) 0.039(3) -0.003(3) 0.011(3) 0.028(4)
C10 0.030(3) 0.026(2) 0.036(3) -0.002(2) -0.005(2) 0.001(2)
C11 0.034(3) 0.027(2) 0.035(3) -0.001(2) -0.002(2) 0.001(2)
C12 0.024(2) 0.027(2) 0.033(2) -0.006(2) 0.000(2) 0.002(2)
C13 0.024(2) 0.022(2) 0.040(3) -0.005(2) 0.0023(19) -0.0001(19)
C14 0.029(2) 0.026(2) 0.040(3) -0.002(2) -0.004(2) 0.002(2)
C15 0.042(3) 0.033(3) 0.050(3) 0.004(2) -0.011(3) -0.012(3)
C16 0.068(4) 0.037(3) 0.068(4) 0.020(3) -0.030(4) -0.014(3)
C17 0.043(3) 0.032(3) 0.065(4) 0.001(3) -0.017(3) -0.002(2)
C18 0.031(3) 0.028(3) 0.047(3) 0.000(2) -0.008(2) 0.002(2)
C19 0.029(3) 0.025(2) 0.042(3) -0.004(2) -0.006(2) 0.000(2)
C20 0.025(2) 0.027(2) 0.047(3) 0.003(2) -0.001(2) 0.003(2)
C21 0.036(3) 0.033(3) 0.053(3) 0.004(3) -0.014(3) -0.001(2)
C22 0.038(3) 0.037(3) 0.051(3) 0.010(3) -0.005(2) -0.004(2)
C23 0.033(3) 0.034(3) 0.042(3) 0.001(2) -0.006(2) -0.001(2)
C24 0.032(3) 0.033(3) 0.048(3) 0.002(2) -0.007(2) -0.005(2)
C25 0.030(3) 0.033(3) 0.049(3) 0.006(2) 0.003(2) 0.009(2)
C26 0.031(3) 0.037(3) 0.041(3) 0.001(2) -0.001(2) -0.002(2)
C27 0.028(3) 0.030(3) 0.042(3) 0.005(2) 0.003(2) 0.002(2)
C28 0.030(3) 0.037(3) 0.048(3) -0.003(2) 0.000(2) 0.010(2)
C29 0.028(3) 0.035(3) 0.050(3) -0.005(2) 0.001(2) 0.004(2)
C30 0.026(3) 0.036(3) 0.038(3) 0.001(2) 0.005(2) 0.001(2)
C31 0.030(3) 0.042(3) 0.046(3) 0.003(3) -0.003(2) 0.008(2)
C32 0.045(4) 0.060(4) 0.041(3) -0.006(3) -0.006(3) 0.013(3)
C33 0.032(3) 0.038(3) 0.041(3) -0.006(2) -0.002(2) 0.008(2)
C34 0.027(2) 0.029(2) 0.039(3) 0.003(2) 0.002(2) -0.003(2)
C35 0.024(2) 0.033(3) 0.037(3) 0.000(2) 0.000(2) 0.004(2)
C36 0.024(2) 0.027(2) 0.037(3) -0.002(2) 0.002(2) 0.002(2)
C37 0.026(2) 0.025(2) 0.039(3) -0.003(2) 0.003(2) 0.0018(19)
C38 0.032(3) 0.026(2) 0.040(3) 0.004(2) 0.001(2) 0.002(2)
C39 0.036(3) 0.043(3) 0.069(4) 0.012(3) -0.010(3) -0.014(3)
C40 0.045(4) 0.053(4) 0.075(5) 0.021(4) -0.022(4) -0.012(3)
C41 0.039(3) 0.045(3) 0.076(4) 0.027(3) -0.020(3) -0.007(3)
C42 0.028(3) 0.031(3) 0.054(3) 0.006(2) -0.003(2) -0.001(2)
C43 0.023(2) 0.032(3) 0.057(3) 0.008(2) -0.004(2) 0.000(2)
C44 0.027(3) 0.035(3) 0.054(3) 0.004(2) -0.001(2) 0.003(2)
C45 0.037(3) 0.037(3) 0.054(3) 0.008(3) -0.003(3) -0.012(2)
C46 0.047(4) 0.038(3) 0.046(3) 0.004(2) -0.001(3) -0.010(3)
C47 0.037(3) 0.047(3) 0.066(4) 0.015(3) -0.013(3) -0.009(3)
C48 0.043(4) 0.046(3) 0.059(4) 0.021(3) -0.011(3) -0.014(3)
Cd1 0.01993(16) 0.02180(16) 0.04070(18) -0.00008(14) -0.00151(14) -0.00282(12)
N1 0.027(2) 0.026(2) 0.050(3) -0.0028(19) 0.000(2) 0.0025(19)
N2 0.0194(19) 0.027(2) 0.043(2) -0.0036(18) -0.0046(17) -0.0011(16)
N3 0.026(2) 0.0229(19) 0.047(2) -0.0013(17) -0.004(2) -0.0009(19)
N4 0.030(2) 0.0204(19) 0.046(2) -0.0085(17) -0.006(2) 0.0013(19)
N5 0.054(3) 0.027(2) 0.070(3) -0.020(2) -0.026(3) 0.009(2)
N6 0.032(2) 0.029(2) 0.050(3) -0.003(2) -0.001(2) 0.0007(18)
N7 0.024(2) 0.035(2) 0.049(3) -0.002(2) 0.007(2) 0.0060(19)
N8 0.028(2) 0.026(2) 0.041(2) 0.0007(17) 0.000(2) -0.0009(19)
N9 0.025(2) 0.027(2) 0.045(2) 0.002(2) -0.0021(18) -0.0019(19)
N10 0.0191(19) 0.034(2) 0.043(2) 0.008(2) 0.0068(16) -0.0014(19)
N11 0.022(2) 0.054(3) 0.082(4) 0.028(3) 0.008(2) 0.001(2)
N12 0.032(2) 0.025(2) 0.055(3) 0.004(2) 0.006(2) 0.0003(18)
Cl2 0.158(3) 0.0866(17) 0.0719(14) 0.0253(14) 0.0011(18) 0.0194(18)
O1 0.153(5) 0.118(5) 0.097(4) -0.026(4) -0.007(4) 0.026(4)
O2 0.238(9) 0.231(9) 0.220(8) 0.001(5) -0.010(5) -0.016(5)
Cl1 0.099(7) 0.132(7) 0.048(4) 0.041(3) -0.030(4) -0.070(5)
Cl1' 0.085(5) 0.079(4) 0.033(3) -0.001(3) -0.023(3) -0.037(3)

loop_
_atom_type_symbol
_atom_type_description
_atom_type_scat_dispersion_real
_atom_type_scat_dispersion_imag
_atom_type_scat_source
C C 0.0181 0.0091 'International Tables Vol C Tables 4.2.6.8 and 6.1.1.4'
H H 0.0000 0.0000 'International Tables Vol C Tables 4.2.6.8 and 6.1.1.4'
Cd Cd 0.1185 4.6533 'International Tables Vol C Tables 4.2.6.8 and 6.1.1.4'
N N 0.0311 0.0180 'International Tables Vol C Tables 4.2.6.8 and 6.1.1.4'
O O 0.0492 0.0322 'International Tables Vol C Tables 4.2.6.8 and 6.1.1.4'
Cl Cl 0.3639 0.7018 'International Tables Vol C Tables 4.2.6.8 and 6.1.1.4'

loop_
_geom_angle_atom_site_label_1
_geom_angle_atom_site_label_2
_geom_angle_atom_site_label_3
_geom_angle
_geom_angle_site_symmetry_1
_geom_angle_site_symmetry_3
_geom_angle_publ_flag
C2 C1 H1 118.0 . . ?
N1 C1 H1 118.0 . . ?
N1 C1 C2 124.0(5) . . ?
C1 C2 H2 120.2 . . ?
C3 C2 C1 119.6(6) . . ?
C3 C2 H2 120.2 . . ?
C2 C3 C4 116.1(5) . . ?
C2 C3 C6 122.8(5) . . ?
C4 C3 C6 121.0(5) . . ?
C3 C4 H4 119.9 . . ?
C5 C4 C3 120.3(5) . . ?
C5 C4 H4 119.9 . . ?
C4 C5 H5 118.7 . . ?
N1 C5 C4 122.6(6) . . ?
N1 C5 H5 118.7 . . ?
C7 C6 C3 121.8(5) . . ?
C7 C6 C11 118.4(5) . . ?
C11 C6 C3 119.8(5) . . ?
C6 C7 H7 119.6 . . ?
C6 C7 C8 120.8(6) . . ?
C8 C7 H7 119.6 . . ?
C7 C8 H8 120.0 . . ?
C7 C8 C9 120.0(6) . . ?
C9 C8 H8 120.0 . . ?
C8 C9 H9 120.6 . . ?
C10 C9 C8 118.8(6) . . ?
C10 C9 H9 120.6 . . ?
C9 C10 C12 120.6(5) . . ?
C11 C10 C9 120.0(5) . . ?
C11 C10 C12 119.3(5) . . ?
C6 C11 H11 119.0 . . ?
C10 C11 C6 121.9(5) . . ?
C10 C11 H11 119.0 . . ?
N2 C12 C10 129.6(5) . . ?
N2 C12 N4 108.5(5) . . ?
N4 C12 C10 121.8(4) . . ?
N3 C13 C14 123.3(5) . . ?
N3 C13 N4 109.4(4) . . ?
N4 C13 C14 127.3(5) . . ?
C15 C14 C13 118.0(5) . . ?
C19 C14 C13 122.2(5) . . ?
C19 C14 C15 119.7(5) . . ?
C14 C15 H15 120.7 . . ?
C16 C15 C14 118.6(5) . . ?
C16 C15 H15 120.7 . . ?
C15 C16 H16 119.3 . . ?
C17 C16 C15 121.4(6) . . ?
C17 C16 H16 119.3 . . ?
C16 C17 H17 119.6 . . ?
C16 C17 C18 120.8(6) . . ?
C18 C17 H17 119.6 . . ?
C17 C18 C20 121.1(5) . . ?
C19 C18 C17 117.6(5) . . ?
C19 C18 C20 121.2(5) . . ?
C14 C19 C18 121.9(5) . . ?
C14 C19 H19 119.0 . . ?
C18 C19 H19 119.0 . . ?
C21 C20 C18 121.5(5) . . ?
C24 C20 C18 121.9(5) . . ?
C24 C20 C21 116.6(5) . . ?
C20 C21 H21 120.3 . . ?
C22 C21 C20 119.4(6) . . ?
C22 C21 H21 120.3 . . ?
C21 C22 H22 117.8 . . ?
N6 C22 C21 124.5(6) . . ?
N6 C22 H22 117.8 . . ?
C24 C23 H23 118.5 . . ?
N6 C23 H23 118.5 . . ?
N6 C23 C24 123.0(5) . . ?
C20 C24 C23 120.5(5) . . ?
C20 C24 H24 119.8 . . ?
C23 C24 H24 119.8 . . ?
C26 C25 H25 118.4 . . ?
N7 C25 H25 118.4 . . ?
N7 C25 C26 123.2(5) . . ?
C25 C26 H26 119.5 . . ?
C27 C26 C25 120.9(6) . . ?
C27 C26 H26 119.5 . . ?
C26 C27 C28 115.8(5) . . ?
C26 C27 C30 123.8(5) . . ?
C28 C27 C30 120.4(5) . . ?
C27 C28 H28 120.0 . . ?
C29 C28 C27 120.0(5) . . ?
C29 C28 H28 120.0 . . ?
C28 C29 H29 118.5 . . ?
N7 C29 C28 123.0(6) . . ?
N7 C29 H29 118.5 . . ?
C31 C30 C27 121.9(5) . . ?
C31 C30 C35 118.7(5) . . ?
C35 C30 C27 119.4(5) . . ?
C30 C31 H31 119.4 . . ?
C32 C31 C30 121.2(6) . . ?
C32 C31 H31 119.4 . . ?
C31 C32 H32 119.7 . . ?
C31 C32 C33 120.5(6) . . ?
C33 C32 H32 119.7 . . ?
C32 C33 H33 120.4 . . ?
C34 C33 C32 119.2(5) . . ?
C34 C33 H33 120.4 . . ?
C33 C34 C35 120.0(5) . . ?
C33 C34 C36 122.2(5) . . ?
C35 C34 C36 117.8(5) . . ?
C30 C35 H35 119.8 . . ?
C34 C35 C30 120.5(5) . . ?
C34 C35 H35 119.8 . . ?
N8 C36 C34 127.9(5) . . ?
N8 C36 N10 109.2(5) . . ?
N10 C36 C34 122.8(5) . . ?
N9 C37 C38 122.2(5) . . ?
N9 C37 N10 109.7(5) . . ?
N10 C37 C38 128.1(5) . . ?
C39 C38 C37 118.2(5) . . ?
C39 C38 C43 120.2(5) . . ?
C43 C38 C37 121.6(5) . . ?
C38 C39 H39 119.8 . . ?
C38 C39 C40 120.5(6) . . ?
C40 C39 H39 119.8 . . ?
C39 C40 H40 120.1 . . ?
C41 C40 C39 119.7(6) . . ?
C41 C40 H40 120.1 . . ?
C40 C41 H41 119.2 . . ?
C40 C41 C42 121.6(6) . . ?
C42 C41 H41 119.2 . . ?
C41 C42 C44 120.9(5) . . ?
C43 C42 C41 118.7(5) . . ?
C43 C42 C44 120.4(5) . . ?
C38 C43 H43 120.3 . . ?
C42 C43 C38 119.4(5) . . ?
C42 C43 H43 120.3 . . ?
C45 C44 C42 122.3(6) . . ?
C45 C44 C48 115.7(6) . . ?
C48 C44 C42 121.9(6) . . ?
C44 C45 H45 119.9 . . ?
C44 C45 C46 120.2(6) . . ?
C46 C45 H45 119.9 . . ?
C45 C46 H46 118.4 . . ?
N12 C46 C45 123.2(6) . . ?
N12 C46 H46 118.4 . . ?
C48 C47 H47 118.7 . . ?
N12 C47 H47 118.7 . . ?
N12 C47 C48 122.7(6) . . ?
C44 C48 H48 119.5 . . ?
C47 C48 C44 121.0(6) . . ?
C47 C48 H48 119.5 . . ?
N1 Cd1 N6 78.13(16) 4_755 4_655 ?
N1 Cd1 N7 105.14(16) 4_755 3_566 ?
N1 Cd1 N12 88.55(17) 4_755 3_556 ?
N2 Cd1 N1 87.95(16) . 4_755 ?
N2 Cd1 N6 111.50(16) . 4_655 ?
N2 Cd1 N7 159.11(16) . 3_566 ?
N2 Cd1 N12 86.30(15) . 3_556 ?
N7 Cd1 N6 87.45(17) 3_566 4_655 ?
N7 Cd1 N12 77.99(17) 3_566 3_556 ?
N8 Cd1 N1 158.41(16) . 4_755 ?
N8 Cd1 N2 82.65(16) . . ?
N8 Cd1 N6 87.28(16) . 4_655 ?
N8 Cd1 N7 89.83(16) . 3_566 ?
N8 Cd1 N12 110.07(16) . 3_556 ?
N12 Cd1 N6 157.04(15) 3_556 4_655 ?
C1 N1 C5 116.9(5) . . ?
C1 N1 Cd1 125.3(4) . 4_745 ?
C5 N1 Cd1 115.9(4) . 4_745 ?
C12 N2 Cd1 140.6(4) . . ?
C12 N2 N3 108.6(4) . . ?
N3 N2 Cd1 109.6(3) . . ?
C13 N3 N2 106.5(4) . . ?
C12 N4 N5 126.7(5) . . ?
C13 N4 C12 107.0(4) . . ?
C13 N4 N5 126.3(5) . . ?
N4 N5 H5B 109.3 . . ?
N4 N5 H5C 109.4 . . ?
H5B N5 H5C 109.5 . . ?
C22 N6 Cd1 116.2(4) . 4_645 ?
C23 N6 C22 116.1(5) . . ?
C23 N6 Cd1 127.6(4) . 4_645 ?
C25 N7 C29 116.7(5) . . ?
C25 N7 Cd1 125.3(4) . 3_466 ?
C29 N7 Cd1 114.5(4) . 3_466 ?
C36 N8 Cd1 138.5(4) . . ?
C36 N8 N9 107.9(4) . . ?
N9 N8 Cd1 110.7(3) . . ?
C37 N9 N8 106.6(4) . . ?
C36 N10 C37 106.6(4) . . ?
C36 N10 N11 127.6(4) . . ?
C37 N10 N11 125.7(4) . . ?
N10 N11 H11A 109.2 . . ?
N10 N11 H11C 109.5 . . ?
H11A N11 H11C 109.5 . . ?
C46 N12 C47 117.2(5) . . ?
C46 N12 Cd1 125.2(4) . 3_456 ?
C47 N12 Cd1 116.9(4) . 3_456 ?
Cl1 O5 Cl1' 16.3(9) . . ?
Cl1 O6 Cl1' 15.1(10) . . ?
Cl1' O7 Cl1 14.6(10) . . ?
Cl1' O8 Cl1 7.6(7) . . ?
Cl1 O9 Cl1' 4.9(9) . . ?
C50 C49 H49A 120.1 . . ?
C50 C49 C54 120.0 . . ?
C54 C49 H49A 119.9 . . ?
C49 C50 H50A 120.0 . . ?
C51 C50 C49 120.0 . . ?
C51 C50 H50A 120.0 . . ?
C50 C51 H51A 120.0 . . ?
C52 C51 C50 120.0 . . ?
C52 C51 H51A 120.0 . . ?
C51 C52 C53 120.0 . . ?
C51 C52 C56 124(3) . . ?
C51 C52 H70A 101.3 . . ?
C51 C52 H71A 93.0 . . ?
C53 C52 C56 116(3) . . ?
C53 C52 H70A 89.8 . . ?
C53 C52 H71A 121.1 . . ?
C56 C52 H70A 78.5 . . ?
C56 C52 H71A 56.6 . . ?
H70A C52 H71A 132.8 . . ?
C52 C53 H53A 120.0 . . ?
C52 C53 C54 120.0 . . ?
C52 C53 H63A 135.8 . . ?
H53A C53 H63A 92.7 . . ?
C54 C53 H53A 120.0 . . ?
C54 C53 H63A 40.1 . . ?
C49 C54 H54A 120.0 . . ?
C49 C54 H63A 136.1 . . ?
C53 C54 C49 120.0 . . ?
C53 C54 H54A 120.0 . . ?
C53 C54 H63A 44.2 . . ?
H54A C54 H63A 89.8 . . ?
C56 C55 H55 166.3 . . ?
C52 C56 H71A 39.2 . . ?
C55 C56 C52 175(7) . . ?
C55 C56 H71A 138.6 . . ?
H54A C58 H58A 123.6 . . ?
C59 C58 H54A 114.7 . . ?
C59 C58 H58A 119.9 . . ?
C59 C58 C63 120.0 . . ?
C63 C58 H54A 15.0 . . ?
C63 C58 H58A 120.1 . . ?
C58 C59 H59 120.0 . . ?
C58 C59 C60 120.0 . . ?
C60 C59 H59 120.0 . . ?
C59 C60 H60A 120.0 . . ?
C59 C60 C61 120.0 . . ?
C59 C60 C72 106.0(13) . 2_564 ?
C61 C60 H60A 120.0 . . ?
C61 C60 C72 119.5(12) . 2_564 ?
C72 C60 H60A 39.8 2_564 . ?
C73 C60 C59 132(3) 2_564 . ?
C73 C60 H60A 15.0 2_564 . ?
C73 C60 C61 107(3) 2_564 . ?
C73 C60 C72 51.5(15) 2_564 2_564 ?
H49A C61 H61A 88.7 . . ?
C60 C61 H49A 138.4 . . ?
C60 C61 H61A 120.0 . . ?
C60 C61 C73 27.0(17) . 2_564 ?
C62 C61 H49A 43.6 . . ?
C62 C61 C60 120.0 . . ?
C62 C61 H61A 120.0 . . ?
C62 C61 C73 146.5(18) . 2_564 ?
C73 C61 H49A 152.2 2_564 . ?
C73 C61 H61A 93.3 2_564 . ?
C61 C62 H49A 66.6 . . ?
C61 C62 C63 120.0 . . ?
C61 C62 C64 119.5(11) . . ?
C63 C62 H49A 135.4 . . ?
C63 C62 C64 120.5(11) . . ?
C64 C62 H49A 71.4 . . ?
H54A C63 H63A 124.0 . . ?
C58 C63 H54A 30.2 . . ?
C58 C63 H63A 120.0 . . ?
C62 C63 H54A 107.7 . . ?
C62 C63 C58 120.0 . . ?
C62 C63 H63A 120.0 . . ?
H50A C65 H65 111.9 . . ?
C64 C65 H50A 78.4 . . ?
C64 C65 H65 169.6 . . ?
H49A C64 H50A 118.8 . . ?
C62 C64 H49A 42.3 . . ?
C62 C64 H50A 151.5 . . ?
C65 C64 H49A 138.0 . . ?
C65 C64 H50A 28.7 . . ?
C65 C64 C62 180(2) . . ?
H55 C66 H66A 119.9 . . ?
C67 C66 H55 1.8 . . ?
C67 C66 H66A 118.9 . . ?
C67 C66 C71 120.0 . . ?
C71 C66 H55 119.0 . . ?
C71 C66 H66A 121.1 . . ?
C66 C67 H55 17.8 . . ?
C68 C67 H55 109.9 . . ?
C68 C67 C66 120.0 . . ?
C72 C67 H55 129.3 . . ?
C72 C67 C66 119.4(5) . . ?
C72 C67 C68 120.2(5) . . ?
H55 C68 H68A 124.8 . . ?
C67 C68 H55 5.0 . . ?
C67 C68 H68A 120.0 . . ?
C67 C68 C69 120.0 . . ?
C69 C68 H55 115.2 . . ?
C69 C68 H68A 120.0 . . ?
C68 C69 H69A 120.0 . . ?
C68 C69 C70 120.0 . . ?
C70 C69 H69A 120.0 . . ?
C69 C70 H70A 120.0 . . ?
C69 C70 C71 120.0 . . ?
C71 C70 H70A 120.0 . . ?
C66 C71 H71A 120.0 . . ?
C70 C71 C66 120.0 . . ?
C70 C71 H71A 120.0 . . ?
C60 C72 H55 150.3 2_565 . ?
C67 C72 H55 4.1 . . ?
C67 C72 C60 146(3) . 2_565 ?
C73 C72 H55 172.4 . . ?
C73 C72 C60 37(4) . 2_565 ?
C73 C72 C67 174(4) . . ?
C60 C73 C61 46(3) 2_565 2_565 ?
C60 C73 C72 92(4) 2_565 . ?
C60 C73 H73 93.2 2_565 . ?
C61 C73 H73 70.8 2_565 . ?
C72 C73 C61 108(3) . 2_565 ?
C72 C73 H73 171.5 . . ?
O4 Cl2 O3 107.9(6) . . ?
O4 Cl2 O1 125.2(6) . . ?
O4 Cl2 O2 109.5(5) . . ?
O1 Cl2 O3 106.1(5) . . ?
O1 Cl2 O2 106.6(6) . . ?
O2 Cl2 O3 98.3(5) . . ?
O5 Cl1 O6 131.9(13) . . ?
O5 Cl1 O7 116.9(11) . . ?
O5 Cl1 O8 77.0(10) . . ?
O5 Cl1 O9 84.8(15) . . ?
O6 Cl1 O7 109.1(10) . . ?
O6 Cl1 O8 93.4(12) . . ?
O6 Cl1 O9 97.8(14) . . ?
O7 Cl1 O8 85.9(10) . . ?
O9 Cl1 O7 103.8(17) . . ?
O9 Cl1 O8 161.7(16) . . ?
O5 Cl1' O6 116.6(9) . . ?
O5 Cl1' O8 87.5(11) . . ?
O5 Cl1' O9 70.1(12) . . ?
O6 Cl1' O9 78.8(11) . . ?
O7 Cl1' O5 124.3(12) . . ?
O7 Cl1' O6 111.0(9) . . ?
O7 Cl1' O8 108.1(11) . . ?
O7 Cl1' O9 93.5(12) . . ?
O8 Cl1' O6 103.4(12) . . ?
O8 Cl1' O9 155.3(14) . . ?

loop_
_geom_bond_atom_site_label_1
_geom_bond_atom_site_label_2
_geom_bond_distance
_geom_bond_site_symmetry_2
_geom_bond_publ_flag
O3 Cl2 1.501(8) . ?
O4 Cl2 1.312(8) . ?
C1 H1 0.9300 . ?
C1 C2 1.386(8) . ?
C1 N1 1.318(8) . ?
C2 H2 0.9300 . ?
C2 C3 1.381(8) . ?
C3 C4 1.398(9) . ?
C3 C6 1.485(8) . ?
C4 H4 0.9300 . ?
C4 C5 1.378(8) . ?
C5 H5 0.9300 . ?
C5 N1 1.344(7) . ?
C6 C7 1.388(8) . ?
C6 C11 1.402(8) . ?
C7 H7 0.9300 . ?
C7 C8 1.393(9) . ?
C8 H8 0.9300 . ?
C8 C9 1.414(9) . ?
C9 H9 0.9300 . ?
C9 C10 1.404(8) . ?
C10 C11 1.366(8) . ?
C10 C12 1.464(7) . ?
C11 H11 0.9300 . ?
C12 N2 1.313(7) . ?
C12 N4 1.366(7) . ?
C13 C14 1.467(7) . ?
C13 N3 1.326(7) . ?
C13 N4 1.359(7) . ?
C14 C15 1.394(8) . ?
C14 C19 1.382(7) . ?
C15 H15 0.9300 . ?
C15 C16 1.391(9) . ?
C16 H16 0.9300 . ?
C16 C17 1.366(9) . ?
C17 H17 0.9300 . ?
C17 C18 1.401(8) . ?
C18 C19 1.389(8) . ?
C18 C20 1.494(8) . ?
C19 H19 0.9300 . ?
C20 C21 1.390(8) . ?
C20 C24 1.371(8) . ?
C21 H21 0.9300 . ?
C21 C22 1.373(9) . ?
C22 H22 0.9300 . ?
C22 N6 1.340(8) . ?
C23 H23 0.9300 . ?
C23 C24 1.395(8) . ?
C23 N6 1.331(8) . ?
C24 H24 0.9300 . ?
C25 H25 0.9300 . ?
C25 C26 1.394(8) . ?
C25 N7 1.328(8) . ?
C26 H26 0.9300 . ?
C26 C27 1.366(8) . ?
C27 C28 1.406(8) . ?
C27 C30 1.484(8) . ?
C28 H28 0.9300 . ?
C28 C29 1.388(8) . ?
C29 H29 0.9300 . ?
C29 N7 1.345(7) . ?
C30 C31 1.386(8) . ?
C30 C35 1.399(8) . ?
C31 H31 0.9300 . ?
C31 C32 1.368(9) . ?
C32 H32 0.9300 . ?
C32 C33 1.401(9) . ?
C33 H33 0.9300 . ?
C33 C34 1.385(8) . ?
C34 C35 1.395(8) . ?
C34 C36 1.478(7) . ?
C35 H35 0.9300 . ?
C36 N8 1.311(7) . ?
C36 N10 1.352(7) . ?
C37 C38 1.471(7) . ?
C37 N9 1.312(7) . ?
C37 N10 1.362(7) . ?
C38 C39 1.382(8) . ?
C38 C43 1.411(8) . ?
C39 H39 0.9300 . ?
C39 C40 1.383(10) . ?
C40 H40 0.9300 . ?
C40 C41 1.371(9) . ?
C41 H41 0.9300 . ?
C41 C42 1.405(9) . ?
C42 C43 1.397(8) . ?
C42 C44 1.482(8) . ?
C43 H43 0.9300 . ?
C44 C45 1.387(9) . ?
C44 C48 1.399(9) . ?
C45 H45 0.9300 . ?
C45 C46 1.398(8) . ?
C46 H46 0.9300 . ?
C46 N12 1.326(8) . ?
C47 H47 0.9300 . ?
C47 C48 1.372(9) . ?
C47 N12 1.351(8) . ?
C48 H48 0.9300 . ?
Cd1 N1 2.378(5) 4_755 ?
Cd1 N2 2.341(4) . ?
Cd1 N6 2.449(5) 4_655 ?
Cd1 N7 2.380(5) 3_566 ?
Cd1 N8 2.309(5) . ?
Cd1 N12 2.428(5) 3_556 ?
N1 Cd1 2.378(5) 4_745 ?
N2 N3 1.395(6) . ?
N4 N5 1.400(6) . ?
N5 H5B 0.8900 . ?
N5 H5C 0.8898 . ?
N6 Cd1 2.449(5) 4_645 ?
N7 Cd1 2.380(5) 3_466 ?
N8 N9 1.398(6) . ?
N10 N11 1.417(6) . ?
N11 H11A 0.8899 . ?
N11 H11C 0.8899 . ?
N12 Cd1 2.428(5) 3_456 ?
O5 Cl1 1.316(16) . ?
O5 Cl1' 1.380(15) . ?
O6 Cl1 1.327(16) . ?
O6 Cl1' 1.457(15) . ?
O7 Cl1 1.467(15) . ?
O7 Cl1' 1.303(14) . ?
O8 Cl1 1.71(2) . ?
O8 Cl1' 1.38(2) . ?
O9 Cl1 1.44(3) . ?
O9 Cl1' 1.81(3) . ?
C49 H49A 0.9601 . ?
C49 C50 1.3900 . ?
C49 C54 1.3900 . ?
C50 H50A 0.9600 . ?
C50 C51 1.3900 . ?
C51 H51A 0.9600 . ?
C51 C52 1.3900 . ?
C52 C53 1.3900 . ?
C52 C56 1.535(11) . ?
C52 H71A 0.9742 . ?
C53 H53A 0.9599 . ?
C53 C54 1.3900 . ?
C53 H63A 0.9738 . ?
C54 H54A 0.9599 . ?
C54 H63A 0.8999 . ?
C55 H55 1.0041 . ?
C55 C56 1.10(4) . ?
C56 H71A 1.2880 . ?
C58 H54A 0.9852 . ?
C58 H58A 0.9600 . ?
C58 C59 1.3900 . ?
C58 C63 1.3900 . ?
C59 H59 0.9300 . ?
C59 C60 1.3900 . ?
C60 H60A 0.9602 . ?
C60 C61 1.3900 . ?
C60 C72 1.48(3) 2_564 ?
C60 C73 0.88(4) 2_564 ?
C61 H61A 0.9601 . ?
C61 C62 1.3900 . ?
C61 C73 1.85(3) 2_564 ?
C62 H49A 1.0216 . ?
C62 C63 1.3900 . ?
C62 C64 1.39(2) . ?
C63 H54A 0.5077 . ?
C63 H63A 0.9600 . ?
C65 H50A 0.6325 . ?
C65 H65 0.9306 . ?
C65 C64 1.26(4) . ?
C64 H50A 1.2909 . ?
C66 H55 1.2638 . ?
C66 H66A 0.9599 . ?
C66 C67 1.3900 . ?
C66 C71 1.3900 . ?
C67 H55 0.1332 . ?
C67 C68 1.3900 . ?
C67 C72 1.35(3) . ?
C68 H68A 0.9599 . ?
C68 C69 1.3900 . ?
C69 H69A 0.9601 . ?
C69 C70 1.3900 . ?
C70 H70A 0.9601 . ?
C70 C71 1.3900 . ?
C71 H71A 0.9600 . ?
C72 C60 1.48(3) 2_565 ?
C72 C73 1.157(11) . ?
C73 C60 0.88(7) 2_565 ?
C73 C61 1.85(5) 2_565 ?
C73 H73 0.8687 . ?
Cl2 O1 1.333(7) . ?
Cl2 O2 1.483(8) . ?
